data_4504557
loop_
_publ_author_name
'Kumar, D. Krishna'
'Das, Amitava'
'Dastidar, Parthasarathi'

_publ_section_title
;
 N&#x2212;H&#x00B7;&#x00B7;&#x00B7;Cl2&#x2212;M Synthon as a
 Structure-Directing Tool:&#x2009; Crystal Structures of Some
 Perchlorometallates
;
_journal_issue 1
_journal_name_full 'Crystal Growth &amp; Design'
_journal_page_first 216
_journal_paper_doi 10.1021/cg050296q
_journal_volume 6
_journal_year 2006
_chemical_formula_sum 'C11 H11 Cl4 N3 O Pt'
_chemical_formula_weight 538.12
_chemical_name_systematic
; 
 ? 
;
_space_group_IT_number 61
_symmetry_cell_setting orthorhombic
_symmetry_space_group_name_Hall '-P 2ac 2ab'
_symmetry_space_group_name_H-M 'P b c a'
_atom_sites_solution_hydrogens geom
_atom_sites_solution_primary direct
_atom_sites_solution_secondary difmap
_audit_creation_method SHELXL-97
_cell_angle_alpha 90.00
_cell_angle_beta 90.00
_cell_angle_gamma 90.00
_cell_formula_units_Z 8
_cell_length_a 27.370(9)
_cell_length_b 6.884(2)
_cell_length_c 15.483(5)
_cell_measurement_temperature 298(2)
_cell_volume 2917.2(16)
_computing_cell_refinement 'BRUKER AXS SMART 3'
_computing_data_collection 'BRUKER AXS SMART 3'
_computing_data_reduction 'BRUKER AXS SMART 3'
_computing_molecular_graphics 'PLATON, 'MERCURY 1.3'
_computing_structure_refinement 'SHELXL-97 (Sheldrick, 1997)'
_computing_structure_solution 'SHELXS-97 (Sheldrick, 1990)'
_diffrn_ambient_temperature 298(2)
_diffrn_detector_area_resol_mean 0.3
_diffrn_measured_fraction_theta_full 0.999
_diffrn_measured_fraction_theta_max 0.999
_diffrn_measurement_device_type 'BRUKER SMART CCD AREA DETECTOR'
_diffrn_measurement_method PHI-OMEGA
_diffrn_radiation_monochromator graphite
_diffrn_radiation_source 'fine-focus sealed tube'
_diffrn_radiation_type MoK\a
_diffrn_radiation_wavelength 0.71073
_diffrn_reflns_av_R_equivalents 0.0495
_diffrn_reflns_av_sigmaI/netI 0.0339
_diffrn_reflns_limit_h_max 29
_diffrn_reflns_limit_h_min -24
_diffrn_reflns_limit_k_max 7
_diffrn_reflns_limit_k_min -6
_diffrn_reflns_limit_l_max 16
_diffrn_reflns_limit_l_min -16
_diffrn_reflns_number 10405
_diffrn_reflns_theta_full 22.50
_diffrn_reflns_theta_max 22.50
_diffrn_reflns_theta_min 1.49
_exptl_absorpt_coefficient_mu 10.349
_exptl_absorpt_correction_type SADABS
_exptl_crystal_colour YELLOW
_exptl_crystal_density_diffrn 2.450
_exptl_crystal_density_method 'not measured'
_exptl_crystal_description PLATE
_exptl_crystal_F_000 2016
_exptl_crystal_size_max 0.54
_exptl_crystal_size_mid 0.33
_exptl_crystal_size_min 0.14
_refine_diff_density_max 1.451
_refine_diff_density_min -2.319
_refine_diff_density_rms 0.179
_refine_ls_extinction_method none
_refine_ls_goodness_of_fit_ref 1.239
_refine_ls_hydrogen_treatment mixed
_refine_ls_matrix_type full
_refine_ls_number_parameters 181
_refine_ls_number_reflns 1909
_refine_ls_number_restraints 0
_refine_ls_restrained_S_all 1.239
_refine_ls_R_factor_all 0.0490
_refine_ls_R_factor_gt 0.0417
_refine_ls_shift/su_max 0.001
_refine_ls_shift/su_mean 0.000
_refine_ls_structure_factor_coef Fsqd
_refine_ls_weighting_details 'calc w=1/[\s^2^(Fo^2^)+(0.0419P)^2^+30.2765P] where P=(Fo^2^+2Fc^2^)/3'
_refine_ls_weighting_scheme calc
_refine_ls_wR_factor_gt 0.1052
_refine_ls_wR_factor_ref 0.1091
_reflns_number_gt 1652
_reflns_number_total 1909
_reflns_threshold_expression >2sigma(I)
_cod_data_source_file cg050296qsi20050628_053424.cif
_cod_data_source_block kb312br
_cod_depositor_comments
;
The following automatic conversions were performed:

'_symmetry_cell_setting' tag value 'ORTHORHOBIC' was replaced with
'orthorhombic' value as specified in the replacement file
'/home/robertas/cod-tools/perl-scripts/inputs/replacement_values.lst'.

Automatic conversion script
Id: cif_fix_values 3143 2015-03-26 13:38:13Z robertas 
;
_cod_original_sg_symbol_H-M Pbca
_cod_database_code 4504557

loop_
_symmetry_equiv_pos_as_xyz
'x, y, z'
'-x+1/2, -y, z+1/2'
'x+1/2, -y+1/2, -z'
'-x, y+1/2, -z+1/2'
'-x, -y, -z'
'x-1/2, y, -z-1/2'
'-x-1/2, y-1/2, z'
'x, -y-1/2, z-1/2'

loop_
_atom_site_label
_atom_site_type_symbol
_atom_site_fract_x
_atom_site_fract_y
_atom_site_fract_z
_atom_site_U_iso_or_equiv
_atom_site_adp_type
_atom_site_occupancy
_atom_site_symmetry_multiplicity
_atom_site_calc_flag
_atom_site_refinement_flags
Pt1 Pt 0.155185(15) 0.29427(7) 0.12390(3) 0.0302(2) Uani 1 1 d .
Cl1 Cl 0.14512(10) 0.3651(5) 0.26765(18) 0.0423(8) Uani 1 1 d .
Cl2 Cl 0.08613(12) 0.1059(6) 0.1290(2) 0.0551(10) Uani 1 1 d .
Cl3 Cl 0.16375(11) 0.2264(5) -0.02035(19) 0.0432(8) Uani 1 1 d .
Cl4 Cl 0.22462(12) 0.4767(5) 0.1185(2) 0.0483(9) Uani 1 1 d .
N1 N -0.0382(4) 0.7173(17) 1.1809(7) 0.042(3) Uani 1 1 d .
H1 H -0.0669 0.7386 1.2207 0.064 Uiso 1 1 calc R
C2 C -0.0425(5) 0.7564(19) 1.0990(9) 0.040(3) Uani 1 1 d .
H2 H -0.0778 0.8038 1.0761 0.060 Uiso 1 1 calc R
C3 C -0.0051(4) 0.7414(18) 1.0391(8) 0.036(3) Uani 1 1 d .
H3 H -0.0096 0.7744 0.9713 0.054 Uiso 1 1 calc R
C4 C 0.0408(4) 0.6772(18) 1.0763(8) 0.037(3) Uani 1 1 d .
C5 C 0.0425(4) 0.626(2) 1.1641(8) 0.044(3) Uani 1 1 d .
H5 H 0.0755 0.5677 1.1921 0.067 Uiso 1 1 calc R
C6 C 0.0026(5) 0.651(2) 1.2121(9) 0.047(4) Uani 1 1 d .
H6 H 0.0043 0.6150 1.2799 0.071 Uiso 1 1 calc R
N7 N 0.0824(4) 0.6528(17) 1.0294(6) 0.046(3) Uani 1 1 d .
H7 H 0.1110 0.5886 1.0592 0.069 Uiso 1 1 calc R
C8 C 0.0889(5) 0.709(2) 0.9439(9) 0.044(3) Uani 1 1 d .
O9 O 0.0563(4) 0.7522(15) 0.8958(5) 0.054(3) Uani 1 1 d .
C10 C 0.1406(4) 0.6994(18) 0.9128(9) 0.036(3) Uani 1 1 d .
C11 C 0.1495(4) 0.652(2) 0.8276(9) 0.044(3) Uani 1 1 d .
H11 H 0.1195 0.6161 0.7852 0.065 Uiso 1 1 calc R
C12 C 0.1985(6) 0.651(2) 0.7957(9) 0.058(4) Uani 1 1 d .
H12 H 0.2076 0.6102 0.7302 0.088 Uiso 1 1 calc R
C13 C 0.2329(5) 0.704(2) 0.8549(8) 0.045(4) Uani 1 1 d .
H13 H 0.2705 0.7106 0.8342 0.067 Uiso 1 1 calc R
N14 N 0.2232(4) 0.7477(17) 0.9338(8) 0.054(3) Uani 1 1 d .
H14 H 0.2511 0.7807 0.9741 0.080 Uiso 1 1 calc R
C15 C 0.1781(5) 0.7507(19) 0.9639(10) 0.049(4) Uani 1 1 d .
H15 H 0.1713 0.7945 1.0298 0.074 Uiso 1 1 calc R

loop_
_atom_site_aniso_label
_atom_site_aniso_U_11
_atom_site_aniso_U_22
_atom_site_aniso_U_33
_atom_site_aniso_U_23
_atom_site_aniso_U_13
_atom_site_aniso_U_12
Pt1 0.0295(3) 0.0387(4) 0.0224(3) 0.0018(2) -0.00252(19) 0.0029(2)
Cl1 0.0369(15) 0.068(2) 0.0224(15) -0.0043(16) -0.0027(12) -0.0016(16)
Cl2 0.0462(18) 0.080(3) 0.0389(18) -0.0092(18) 0.0004(15) -0.0250(19)
Cl3 0.0407(16) 0.068(2) 0.0209(16) -0.0040(15) 0.0025(14) 0.0043(15)
Cl4 0.0462(18) 0.056(2) 0.0425(19) 0.0127(17) -0.0050(14) -0.0156(16)
N1 0.034(6) 0.064(8) 0.029(6) -0.006(5) 0.001(5) 0.005(5)
C2 0.027(7) 0.046(9) 0.048(9) -0.021(6) -0.001(6) -0.008(6)
C3 0.045(7) 0.043(8) 0.020(6) -0.003(6) 0.002(6) 0.000(6)
C4 0.031(7) 0.037(8) 0.044(8) -0.007(6) 0.009(6) 0.009(6)
C5 0.037(7) 0.051(9) 0.045(8) -0.003(7) -0.010(6) 0.003(7)
C6 0.055(9) 0.047(9) 0.040(8) -0.016(7) -0.001(7) 0.003(7)
N7 0.040(6) 0.068(8) 0.031(6) 0.005(6) -0.001(5) 0.013(6)
C8 0.046(8) 0.041(8) 0.046(9) 0.001(7) -0.007(7) -0.001(7)
O9 0.047(6) 0.097(8) 0.017(4) 0.010(5) 0.001(4) 0.012(5)
C10 0.027(6) 0.036(7) 0.044(8) 0.007(6) -0.011(6) 0.003(6)
C11 0.042(8) 0.052(9) 0.036(8) 0.004(7) 0.003(6) 0.001(7)
C12 0.082(11) 0.047(9) 0.047(9) -0.008(7) 0.021(8) 0.010(8)
C13 0.041(8) 0.076(10) 0.017(7) 0.012(7) 0.005(6) 0.005(7)
N14 0.050(8) 0.061(9) 0.049(8) 0.020(6) 0.001(6) -0.004(6)
C15 0.040(8) 0.046(9) 0.063(10) 0.007(7) -0.009(8) -0.003(6)

loop_
_atom_type_symbol
_atom_type_description
_atom_type_scat_dispersion_real
_atom_type_scat_dispersion_imag
_atom_type_scat_source
C C 0.0033 0.0016 'International Tables Vol C Tables 4.2.6.8 and 6.1.1.4'
H H 0.0000 0.0000 'International Tables Vol C Tables 4.2.6.8 and 6.1.1.4'
Cl Cl 0.1484 0.1585 'International Tables Vol C Tables 4.2.6.8 and 6.1.1.4'
N N 0.0061 0.0033 'International Tables Vol C Tables 4.2.6.8 and 6.1.1.4'
O O 0.0106 0.0060 'International Tables Vol C Tables 4.2.6.8 and 6.1.1.4'
Pt Pt -1.7033 8.3905 'International Tables Vol C Tables 4.2.6.8 and 6.1.1.4'

loop_
_geom_angle_atom_site_label_1
_geom_angle_atom_site_label_2
_geom_angle_atom_site_label_3
_geom_angle
Cl4 Pt1 Cl3 89.52(12)
Cl4 Pt1 Cl1 91.05(11)
Cl3 Pt1 Cl1 178.84(11)
Cl4 Pt1 Cl2 179.00(14)
Cl3 Pt1 Cl2 90.14(11)
Cl1 Pt1 Cl2 89.31(11)
C2 N1 C6 120.8(11)
C2 N1 H1 119.6
C6 N1 H1 119.6
N1 C2 C3 124.7(12)
N1 C2 H2 117.7
C3 C2 H2 117.7
C2 C3 C4 113.4(11)
C2 C3 H3 123.3
C4 C3 H3 123.3
N7 C4 C5 117.3(11)
N7 C4 C3 123.3(11)
C5 C4 C3 119.3(10)
C6 C5 C4 118.8(12)
C6 C5 H5 120.6
C4 C5 H5 120.6
N1 C6 C5 122.8(13)
N1 C6 H6 118.6
C5 C6 H6 118.6
C4 N7 C8 125.5(11)
C4 N7 H7 117.2
C8 N7 H7 117.2
O9 C8 N7 124.4(12)
O9 C8 C10 120.9(12)
N7 C8 C10 114.6(11)
C15 C10 C11 119.4(13)
C15 C10 C8 121.5(13)
C11 C10 C8 118.9(11)
C10 C11 C12 119.8(12)
C10 C11 H11 120.1
C12 C11 H11 120.1
C13 C12 C11 114.4(13)
C13 C12 H12 122.8
C11 C12 H12 122.8
N14 C13 C12 124.1(13)
N14 C13 H13 118.0
C12 C13 H13 118.0
C13 N14 C15 122.0(13)
C13 N14 H14 119.0
C15 N14 H14 119.0
N14 C15 C10 120.2(15)
N14 C15 H15 119.9
C10 C15 H15 119.9

loop_
_geom_bond_atom_site_label_1
_geom_bond_atom_site_label_2
_geom_bond_distance
Pt1 Cl4 2.279(3)
Pt1 Cl3 2.294(3)
Pt1 Cl1 2.295(3)
Pt1 Cl2 2.293(3)
N1 C2 1.301(18)
N1 C6 1.300(16)
N1 H1 1.0100
C2 C3 1.387(17)
C2 H2 1.0800
C3 C4 1.450(17)
C3 H3 1.0800
C4 N7 1.361(14)
C4 C5 1.405(19)
C5 C6 1.330(18)
C5 H5 1.0800
C6 H6 1.0800
N7 C8 1.389(17)
N7 H7 1.0100
C8 O9 1.201(15)
C8 C10 1.498(18)
C10 C15 1.342(18)
C10 C11 1.38(2)
C11 C12 1.430(18)
C11 H11 1.0800
C12 C13 1.36(2)
C12 H12 1.0800
C13 N14 1.286(17)
C13 H13 1.0800
N14 C15 1.320(17)
N14 H14 1.0100
C15 H15 1.0800

loop_
_geom_hbond_atom_site_label_D
_geom_hbond_atom_site_label_H
_geom_hbond_atom_site_label_A
_geom_hbond_distance_DH
_geom_hbond_distance_HA
_geom_hbond_distance_DA
_geom_hbond_angle_DHA
_geom_hbond_site_symmetry_A
N1 H1 Cl1 1.01 2.32 3.199(11) 145.2 4_556
N1 H1 Cl2 1.01 2.55 3.313(11) 131.6 4_556
N14 H14 Cl3 1.01 2.36 3.177(12) 136.9 7_666
N14 H14 Cl4 1.01 2.69 3.563(13) 144.2 7_666
